data_4343001
loop_
_publ_author_name
'Bia\/lek, Micha\/l J'
'Bia\/lo\'nska, Agata'
'Latos-Gra\.zy\'nski, Lechos\/law'

_publ_section_title
;
 Oxidation and Oxygenation of Carbonyl Ruthenium(II) Azuliporphyrin.
;
_journal_issue 13
_journal_name_full 'Inorganic chemistry'
_journal_page_first 6184
_journal_page_last 6194
_journal_paper_doi 10.1021/acs.inorgchem.5b00324
_journal_volume 54
_journal_year 2015
_chemical_formula_moiety 'C55 H41 N3 O3 Ru, 1.5(C4 H10 O)'
_chemical_formula_sum 'C61 H56 N3 O4.5 Ru'
_chemical_formula_weight 1004.15
_chemical_name_systematic
;
Carbonyl ruthenium(II) 5,10,15,20-tetraphenyl-21-hydroxyazuliporphyrin
;
_space_group_crystal_system triclinic
_space_group_IT_number 2
_space_group_name_Hall '-P 1'
_space_group_name_H-M_alt 'P -1'
_symmetry_space_group_name_Hall '-P 1'
_symmetry_space_group_name_H-M 'P -1'
_atom_sites_solution_hydrogens geom
_audit_creation_method SHELXL-2014
_cell_angle_alpha 73.20(2)
_cell_angle_beta 67.95(3)
_cell_angle_gamma 83.27(3)
_cell_formula_units_Z 2
_cell_length_a 13.666(3)
_cell_length_b 13.913(3)
_cell_length_c 14.580(4)
_cell_measurement_reflns_used 647
_cell_measurement_temperature 100(2)
_cell_measurement_theta_max 50.8630
_cell_measurement_theta_min 3.3880
_cell_volume 2459.6(12)
_computing_cell_refinement
;
CrysAlisPro, Agilent Technologies,
Version 1.171.36.28 (release 01-02-2013 CrysAlis171 .NET)
(compiled Feb  1 2013,16:14:44)
;
_computing_data_collection
;
CrysAlisPro, Agilent Technologies,
Version 1.171.36.28 (release 01-02-2013 CrysAlis171 .NET)
(compiled Feb  1 2013,16:14:44)
;
_computing_data_reduction
;
CrysAlisPro, Agilent Technologies,
Version 1.171.36.28 (release 01-02-2013 CrysAlis171 .NET)
(compiled Feb  1 2013,16:14:44)
;
_computing_structure_refinement 'SHELXL-2014 (Sheldrick, 2014)'
_computing_structure_solution 'SHELXS-2014 (Sheldrick, 2014)'
_diffrn_ambient_temperature 100(2)
_diffrn_detector_area_resol_mean 8.1956
_diffrn_measured_fraction_theta_full 0.803
_diffrn_measured_fraction_theta_max 0.978
_diffrn_measurement_device_type 'Xcalibur, Onyx'
_diffrn_measurement_method '\w scans'
_diffrn_radiation_monochromator graphite
_diffrn_radiation_source 'Enhance (Cu) X-ray Source'
_diffrn_radiation_type CuK\a
_diffrn_radiation_wavelength 1.54175
_diffrn_reflns_av_R_equivalents 0.2092
_diffrn_reflns_av_unetI/netI 0.3023
_diffrn_reflns_Laue_measured_fraction_full 0.803
_diffrn_reflns_Laue_measured_fraction_max 0.978
_diffrn_reflns_limit_h_max 15
_diffrn_reflns_limit_h_min -9
_diffrn_reflns_limit_k_max 15
_diffrn_reflns_limit_k_min -15
_diffrn_reflns_limit_l_max 16
_diffrn_reflns_limit_l_min -16
_diffrn_reflns_number 14194
_diffrn_reflns_point_group_measured_fraction_full 0.803
_diffrn_reflns_point_group_measured_fraction_max 0.978
_diffrn_reflns_theta_full 67.676
_diffrn_reflns_theta_max 59.999
_diffrn_reflns_theta_min 3.318
_exptl_absorpt_coefficient_mu 3.001
_exptl_absorpt_correction_T_max 0.939
_exptl_absorpt_correction_T_min 0.709
_exptl_absorpt_correction_type analytical
_exptl_absorpt_process_details
;
CrysAlisPro, Agilent Technologies,
Version 1.171.36.28 (release 01-02-2013 CrysAlis171 .NET)
(compiled Feb  1 2013,16:14:44)
Analytical numeric absorption correction using a multifaceted crystal
            model based on expressions derived by R.C. Clark & J.S. Reid.
(Clark, R. C. & Reid, J. S. (1995). Acta Cryst. A51, 887-897)
;
_exptl_crystal_colour green
_exptl_crystal_density_diffrn 1.356
_exptl_crystal_description plate
_exptl_crystal_F_000 1046
_exptl_crystal_size_max 0.20
_exptl_crystal_size_mid 0.07
_exptl_crystal_size_min 0.02
_refine_diff_density_max 0.907
_refine_diff_density_min -1.185
_refine_diff_density_rms 0.111
_refine_ls_extinction_method none
_refine_ls_goodness_of_fit_ref 0.854
_refine_ls_hydrogen_treatment constr
_refine_ls_matrix_type full
_refine_ls_number_parameters 610
_refine_ls_number_reflns 7148
_refine_ls_number_restraints 18
_refine_ls_restrained_S_all 0.854
_refine_ls_R_factor_all 0.1888
_refine_ls_R_factor_gt 0.1108
_refine_ls_shift/su_max 0.000
_refine_ls_shift/su_mean 0.000
_refine_ls_structure_factor_coef Fsqd
_refine_ls_weighting_details 'w=1/[\s^2^(Fo^2^)+(0.0625P)^2^] where P=(Fo^2^+2Fc^2^)/3'
_refine_ls_weighting_scheme calc
_refine_ls_wR_factor_gt 0.2447
_refine_ls_wR_factor_ref 0.2935
_reflns_Friedel_coverage 0.000
_reflns_number_gt 2548
_reflns_number_total 7148
_reflns_threshold_expression 'I > 2\s(I)'
_cod_data_source_file ic5b00324_si_002.cif
_cod_data_source_block 3
_cod_depositor_comments 'Adding full bibliography for 4343001--4343002.cif.'
_cod_original_formula_sum 'C61 H56 N3 O4.50 Ru'
_cod_database_code 4343001
_shelx_space_group_comment
;
The symmetry employed for this shelxl refinement is uniquely defined
by the following loop, which should always be used as a source of
symmetry information in preference to the above space-group names.
They are only intended as comments.
;
_shelxl_version_number 2014-3

loop_
_space_group_symop_operation_xyz
'x, y, z'
'-x, -y, -z'

loop_
_atom_site_label
_atom_site_type_symbol
_atom_site_fract_x
_atom_site_fract_y
_atom_site_fract_z
_atom_site_U_iso_or_equiv
_atom_site_adp_type
_atom_site_occupancy
_atom_site_site_symmetry_order
_atom_site_calc_flag
_atom_site_refinement_flags_posn
_atom_site_refinement_flags_adp
_atom_site_refinement_flags_occupancy
_atom_site_disorder_assembly
_atom_site_disorder_group
Ru1 Ru 0.13145(10) 1.15691(8) -0.28383(11) 0.0577(4) Uani 1 1 d . . . . .
O21 O 0.0847(7) 1.0158(5) -0.1859(7) 0.050(2) Uani 1 1 d . . . . .
O49 O 0.0792(7) 1.1747(6) -0.1269(8) 0.063(3) Uani 1 1 d . . . . .
H49 H 0.1304 1.1365 -0.1351 0.094 Uiso 1 1 calc R U . . .
N22 N -0.0187(8) 1.1857(8) -0.2798(8) 0.049(3) Uani 1 1 d . . . . .
N23 N 0.1668(9) 1.3045(7) -0.3284(10) 0.057(3) Uani 1 1 d . . . . .
N24 N 0.2784(9) 1.1154(8) -0.2828(8) 0.050(3) Uani 1 1 d . . . . .
C1 C 0.1960(11) 0.9251(9) -0.3061(11) 0.052(4) Uani 1 1 d . . . . .
C2C C 0.1340(11) 0.7372(9) -0.4893(11) 0.056(4) Uani 1 1 d . . . . .
H2CA H 0.1373 0.6890 -0.5233 0.067 Uiso 1 1 calc R U . . .
C2A C 0.2440(11) 0.8141(10) -0.4260(12) 0.059(4) Uani 1 1 d . . . . .
H2AA H 0.3142 0.8195 -0.4345 0.071 Uiso 1 1 calc R U . . .
C2B C 0.2263(12) 0.7500(10) -0.4784(13) 0.066(5) Uani 1 1 d . . . . .
H2BA H 0.2840 0.7124 -0.5086 0.079 Uiso 1 1 calc R U . . .
C2 C 0.1737(12) 0.8695(9) -0.3649(12) 0.056(4) Uani 1 1 d . . . . .
C3 C 0.0639(12) 0.8923(9) -0.3556(12) 0.060(4) Uani 1 1 d . . . . .
C3A C 0.0049(11) 0.8539(9) -0.4006(11) 0.053(4) Uani 1 1 d . . . . .
H3AA H -0.0635 0.8789 -0.3900 0.064 Uiso 1 1 calc R U . . .
C3B C 0.0378(11) 0.7833(9) -0.4587(11) 0.056(4) Uani 1 1 d . . . . .
H3BA H -0.0129 0.7656 -0.4791 0.067 Uiso 1 1 calc R U . . .
C4 C 0.0172(10) 0.9620(9) -0.2943(13) 0.058(4) Uani 1 1 d . . . . .
C5 C -0.0780(11) 1.0172(10) -0.2752(12) 0.055(4) Uani 1 1 d . . . . .
C6 C -0.0949(11) 1.1169(10) -0.2658(11) 0.055(4) Uani 1 1 d . . . . .
C7 C -0.1969(12) 1.1686(9) -0.2511(11) 0.054(4) Uani 1 1 d . . . . .
H7A H -0.2617 1.1410 -0.2361 0.065 Uiso 1 1 calc R U . . .
C8 C -0.1760(12) 1.2655(10) -0.2643(12) 0.062(4) Uani 1 1 d . . . . .
H8A H -0.2258 1.3173 -0.2615 0.074 Uiso 1 1 calc R U . . .
C9 C -0.0689(11) 1.2772(10) -0.2828(11) 0.049(4) Uani 1 1 d . . . . .
C10 C -0.0145(11) 1.3647(10) -0.3073(11) 0.050(4) Uani 1 1 d . . . . .
C11 C 0.0883(12) 1.3797(10) -0.3254(12) 0.060(4) Uani 1 1 d . . . . .
C12 C 0.1386(12) 1.4716(10) -0.3392(11) 0.061(4) Uani 1 1 d . . . . .
H12A H 0.1071 1.5350 -0.3455 0.073 Uiso 1 1 calc R U . . .
C13 C 0.2396(12) 1.4503(10) -0.3413(12) 0.064(4) Uani 1 1 d . . . . .
H13A H 0.2889 1.4953 -0.3485 0.077 Uiso 1 1 calc R U . . .
C14 C 0.2544(12) 1.3411(10) -0.3299(13) 0.064(4) Uani 1 1 d . . . . .
C15 C 0.3419(11) 1.2843(10) -0.3115(13) 0.067(5) Uani 1 1 d . . . . .
C16 C 0.3513(12) 1.1791(11) -0.2884(13) 0.062(4) Uani 1 1 d . . . . .
C17 C 0.4463(12) 1.1229(10) -0.2799(12) 0.062(4) Uani 1 1 d . . . . .
H17A H 0.5058 1.1471 -0.2777 0.074 Uiso 1 1 calc R U . . .
C18 C 0.4283(11) 1.0268(9) -0.2757(11) 0.055(4) Uani 1 1 d . . . . .
H18A H 0.4757 0.9735 -0.2709 0.066 Uiso 1 1 calc R U . . .
C19 C 0.3269(11) 1.0196(9) -0.2799(12) 0.054(4) Uani 1 1 d . . . . .
C20 C 0.2957(11) 0.9371(10) -0.2979(12) 0.053(4) Uani 1 1 d . . . . .
C21 C 0.0991(11) 0.9752(9) -0.2610(12) 0.057(4) Uani 1 1 d . . . . .
C25 C -0.1695(11) 0.9634(10) -0.2646(12) 0.056(4) Uani 1 1 d . . . . .
C26 C -0.2060(11) 0.8744(11) -0.1852(13) 0.065(4) Uani 1 1 d . . . . .
H26A H -0.1691 0.8495 -0.1409 0.078 Uiso 1 1 calc R U . . .
C27 C -0.2910(11) 0.8241(10) -0.1703(13) 0.062(4) Uani 1 1 d . . . . .
H27A H -0.3132 0.7672 -0.1156 0.075 Uiso 1 1 calc R U . . .
C28 C -0.3468(10) 0.8583(11) -0.2386(13) 0.065(5) Uani 1 1 d . . . . .
H28A H -0.4065 0.8246 -0.2284 0.078 Uiso 1 1 calc R U . . .
C29 C -0.3112(11) 0.9429(10) -0.3216(13) 0.063(4) Uani 1 1 d . . . . .
H29A H -0.3450 0.9630 -0.3689 0.075 Uiso 1 1 calc R U . . .
C30 C -0.2271(12) 0.9968(10) -0.3340(12) 0.060(4) Uani 1 1 d . . . . .
H30A H -0.2070 1.0551 -0.3872 0.072 Uiso 1 1 calc R U . . .
C31 C -0.0828(11) 1.4621(9) -0.3136(12) 0.051(4) Uani 1 1 d . . . . .
C32 C -0.1169(11) 1.5036(10) -0.3926(12) 0.064(4) Uani 1 1 d . . . . .
H32A H -0.0989 1.4722 -0.4451 0.076 Uiso 1 1 calc R U . . .
C33 C -0.1782(11) 1.5917(10) -0.3987(13) 0.064(4) Uani 1 1 d . . . . .
H33A H -0.1995 1.6186 -0.4546 0.076 Uiso 1 1 calc R U . . .
C34 C -0.2058(10) 1.6372(10) -0.3215(12) 0.057(4) Uani 1 1 d . . . . .
H34A H -0.2470 1.6954 -0.3237 0.069 Uiso 1 1 calc R U . . .
C35 C -0.1734(14) 1.5975(12) -0.2416(15) 0.088(6) Uani 1 1 d . . . . .
H35A H -0.1911 1.6299 -0.1898 0.105 Uiso 1 1 calc R U . . .
C36 C -0.1140(11) 1.5094(10) -0.2349(11) 0.058(4) Uani 1 1 d . . . . .
H36A H -0.0950 1.4819 -0.1777 0.070 Uiso 1 1 calc R U . . .
C37 C 0.4276(12) 1.3404(10) -0.3056(12) 0.054(4) Uani 1 1 d . . . . .
C38 C 0.5032(13) 1.3905(11) -0.3953(14) 0.072(5) Uani 1 1 d . . . . .
H38A H 0.5020 1.3943 -0.4596 0.087 Uiso 1 1 calc R U . . .
C39 C 0.5823(12) 1.4353(11) -0.3825(15) 0.074(5) Uani 1 1 d . . . . .
H39A H 0.6348 1.4703 -0.4413 0.089 Uiso 1 1 calc R U . . .
C40 C 0.5873(14) 1.4312(11) -0.2909(17) 0.082(6) Uani 1 1 d . . . . .
H40A H 0.6392 1.4660 -0.2873 0.099 Uiso 1 1 calc R U . . .
C41 C 0.5174(17) 1.3768(14) -0.2062(17) 0.100(7) Uani 1 1 d . . . . .
H41A H 0.5247 1.3684 -0.1434 0.120 Uiso 1 1 calc R U . . .
C42 C 0.4340(16) 1.3326(13) -0.2096(15) 0.093(6) Uani 1 1 d . . . . .
H42A H 0.3827 1.2981 -0.1493 0.112 Uiso 1 1 calc R U . . .
C43 C 0.3732(11) 0.8527(10) -0.3128(14) 0.067(5) Uani 1 1 d . . . . .
C44 C 0.3458(13) 0.7543(10) -0.2493(14) 0.074(5) Uani 1 1 d . . . . .
H44A H 0.2832 0.7414 -0.1927 0.089 Uiso 1 1 calc R U . . .
C45 C 0.4174(14) 0.6766(12) -0.2755(17) 0.097(7) Uani 1 1 d . . . . .
H45A H 0.3985 0.6110 -0.2372 0.117 Uiso 1 1 calc R U . . .
C46 C 0.5097(13) 0.6916(12) -0.3512(17) 0.098(8) Uani 1 1 d . . . . .
H46A H 0.5549 0.6377 -0.3641 0.118 Uiso 1 1 calc R U . . .
C47 C 0.5399(12) 0.7913(13) -0.4133(15) 0.080(6) Uani 1 1 d . . . . .
H47A H 0.6046 0.8036 -0.4673 0.097 Uiso 1 1 calc R U . . .
C48 C 0.4710(11) 0.8682(10) -0.3912(13) 0.067(5) Uani 1 1 d . . . . .
H48A H 0.4906 0.9335 -0.4303 0.080 Uiso 1 1 calc R U . . .
C49 C 0.0965(13) 1.2551(12) -0.0855(14) 0.083(6) Uani 1 1 d . . . . .
H49A H 0.1607 1.2399 -0.0701 0.099 Uiso 1 1 calc R U . . .
H49B H 0.1066 1.3185 -0.1379 0.099 Uiso 1 1 calc R U . . .
C50 C 0.0090(13) 1.2661(11) 0.0073(13) 0.074(5) Uani 1 1 d . . . . .
H50A H -0.0004 1.2030 0.0601 0.088 Uiso 1 1 calc R U . . .
H50B H -0.0554 1.2804 -0.0078 0.088 Uiso 1 1 calc R U . . .
C51 C 0.0261(14) 1.3468(13) 0.0469(15) 0.082(5) Uani 1 1 d . . . . .
H51A H 0.0898 1.3311 0.0630 0.099 Uiso 1 1 calc R U . . .
H51B H 0.0382 1.4089 -0.0074 0.099 Uiso 1 1 calc R U . . .
C52 C -0.0588(16) 1.3633(14) 0.1365(18) 0.136(10) Uani 1 1 d . . . . .
H52A H -0.0405 1.4167 0.1563 0.204 Uiso 1 1 calc R U . . .
H52B H -0.1220 1.3810 0.1211 0.204 Uiso 1 1 calc R U . . .
H52C H -0.0703 1.3030 0.1917 0.204 Uiso 1 1 calc R U . . .
O200 C 0.1676(10) 1.1463(10) -0.4044(12) 0.054(2) Uani 1 1 d . U . . .
C200 O 0.1939(6) 1.1454(7) -0.4956(8) 0.055(2) Uani 1 1 d . U . . .
O53A O 0.1078(9) 1.0234(8) 0.0179(9) 0.072(4) Uani 0.915(13) 1 d . . P A 1
H53C H 0.0521 1.0106 0.0669 0.109 Uiso 1 1 calc R U . A 1
C53A C 0.1682(16) 0.9247(16) 0.0032(14) 0.094(7) Uani 0.915(13) 1 d . . P A 1
H53A H 0.1374 0.8675 0.0607 0.113 Uiso 0.915(13) 1 calc R U P A 1
H53B H 0.1730 0.9113 -0.0602 0.113 Uiso 0.915(13) 1 calc R U P A 1
C54A C 0.2736(15) 0.9535(15) -0.0010(13) 0.083(6) Uani 0.915(13) 1 d . . P A 1
H54A H 0.2659 0.9708 0.0612 0.099 Uiso 0.915(13) 1 calc R U P A 1
H54B H 0.3031 1.0104 -0.0594 0.099 Uiso 0.915(13) 1 calc R U P A 1
C55A C 0.3472(16) 0.8562(17) -0.0120(15) 0.112(9) Uani 0.915(13) 1 d . . P A 1
H55A H 0.3623 0.8440 -0.0782 0.134 Uiso 0.915(13) 1 calc R U P A 1
H55B H 0.3132 0.7974 0.0416 0.134 Uiso 0.915(13) 1 calc R U P A 1
C56A C 0.4552(16) 0.881(2) -0.0008(18) 0.175(16) Uani 0.915(13) 1 d . . P A 1
H56A H 0.5033 0.8253 -0.0067 0.262 Uiso 0.915(13) 1 calc R U P A 1
H56B H 0.4874 0.9398 -0.0541 0.262 Uiso 0.915(13) 1 calc R U P A 1
H56C H 0.4386 0.8935 0.0650 0.262 Uiso 0.915(13) 1 calc R U P A 1

loop_
_atom_site_aniso_label
_atom_site_aniso_U_11
_atom_site_aniso_U_22
_atom_site_aniso_U_33
_atom_site_aniso_U_23
_atom_site_aniso_U_13
_atom_site_aniso_U_12
Ru1 0.0781(9) 0.0333(6) 0.0787(10) -0.0263(6) -0.0437(7) 0.0171(5)
O21 0.073(6) 0.018(4) 0.072(7) -0.001(4) -0.049(5) -0.002(4)
O49 0.082(7) 0.033(5) 0.103(9) -0.039(5) -0.059(6) 0.028(5)
N22 0.065(7) 0.059(7) 0.050(8) -0.042(6) -0.041(6) 0.039(6)
N23 0.078(9) 0.018(5) 0.075(10) -0.013(6) -0.028(7) 0.006(5)
N24 0.069(8) 0.060(8) 0.017(7) -0.018(6) -0.013(5) 0.020(6)
C1 0.087(11) 0.024(6) 0.053(10) -0.020(7) -0.029(8) 0.008(7)
C2C 0.095(12) 0.028(7) 0.061(11) -0.014(7) -0.042(9) -0.005(7)
C2A 0.056(9) 0.050(8) 0.086(13) -0.034(8) -0.040(8) 0.030(7)
C2B 0.091(12) 0.042(8) 0.084(13) -0.028(8) -0.050(10) 0.022(8)
C2 0.083(10) 0.027(6) 0.075(12) -0.019(7) -0.050(9) 0.025(7)
C3 0.103(12) 0.030(7) 0.072(12) -0.022(7) -0.053(10) 0.006(7)
C3A 0.065(9) 0.037(7) 0.071(12) -0.020(7) -0.037(8) 0.010(6)
C3B 0.075(10) 0.034(7) 0.067(12) -0.029(7) -0.028(8) 0.013(7)
C4 0.050(9) 0.032(7) 0.109(14) -0.033(8) -0.042(9) 0.016(6)
C5 0.073(10) 0.037(7) 0.064(11) -0.018(7) -0.035(8) 0.012(7)
C6 0.082(10) 0.053(8) 0.065(11) -0.036(8) -0.057(9) 0.024(8)
C7 0.091(11) 0.029(7) 0.044(10) -0.018(7) -0.027(8) 0.016(7)
C8 0.099(12) 0.036(8) 0.072(12) -0.022(8) -0.056(10) 0.027(8)
C9 0.069(10) 0.046(8) 0.043(10) -0.013(7) -0.032(8) -0.001(7)
C10 0.073(10) 0.042(8) 0.052(10) -0.025(7) -0.038(8) 0.018(7)
C11 0.071(11) 0.041(8) 0.078(13) -0.034(8) -0.023(9) -0.004(7)
C12 0.087(11) 0.048(8) 0.064(12) -0.029(8) -0.037(9) 0.010(8)
C13 0.090(12) 0.034(8) 0.084(13) -0.020(8) -0.046(10) 0.005(8)
C14 0.070(10) 0.027(7) 0.105(15) -0.022(8) -0.042(9) 0.001(7)
C15 0.063(10) 0.036(8) 0.113(15) -0.037(9) -0.042(9) 0.035(7)
C16 0.091(12) 0.047(8) 0.080(13) -0.035(8) -0.056(10) 0.014(8)
C17 0.074(10) 0.046(8) 0.088(13) -0.036(9) -0.046(9) 0.019(7)
C18 0.081(11) 0.027(7) 0.075(12) -0.019(7) -0.045(9) 0.004(7)
C19 0.066(10) 0.029(7) 0.075(12) -0.028(7) -0.027(8) 0.010(6)
C20 0.060(9) 0.041(8) 0.077(12) -0.033(8) -0.043(8) 0.029(7)
C21 0.081(11) 0.024(7) 0.069(12) -0.002(7) -0.041(9) 0.010(7)
C25 0.076(10) 0.038(8) 0.062(11) -0.021(8) -0.036(9) 0.025(7)
C26 0.065(10) 0.052(9) 0.090(14) -0.039(9) -0.032(9) 0.017(8)
C27 0.062(10) 0.046(8) 0.098(14) -0.036(9) -0.041(9) 0.006(7)
C28 0.033(8) 0.064(10) 0.127(16) -0.049(10) -0.048(9) 0.014(7)
C29 0.076(11) 0.047(9) 0.085(14) -0.036(9) -0.040(10) 0.011(8)
C30 0.095(12) 0.046(8) 0.069(12) -0.031(8) -0.056(10) 0.016(8)
C31 0.064(9) 0.040(7) 0.074(12) -0.025(7) -0.049(8) 0.020(6)
C32 0.081(11) 0.041(8) 0.086(14) -0.034(8) -0.039(10) 0.009(7)
C33 0.078(11) 0.038(8) 0.096(14) -0.031(9) -0.050(10) 0.019(7)
C34 0.061(9) 0.039(7) 0.087(13) -0.036(8) -0.039(9) 0.033(7)
C35 0.127(16) 0.067(11) 0.109(17) -0.057(12) -0.072(13) 0.036(11)
C36 0.086(11) 0.047(8) 0.043(10) -0.019(7) -0.024(8) 0.019(8)
C37 0.078(11) 0.034(7) 0.057(12) -0.022(8) -0.030(9) 0.021(7)
C38 0.100(13) 0.045(9) 0.079(14) -0.030(9) -0.028(11) -0.003(9)
C39 0.068(11) 0.051(9) 0.111(17) -0.044(10) -0.028(11) 0.013(8)
C40 0.088(13) 0.039(9) 0.15(2) -0.038(11) -0.075(14) 0.015(9)
C41 0.15(2) 0.062(12) 0.12(2) -0.010(12) -0.091(17) -0.020(12)
C42 0.130(17) 0.073(13) 0.067(15) 0.002(10) -0.031(12) -0.031(11)
C43 0.055(9) 0.043(8) 0.127(16) -0.041(9) -0.055(10) 0.033(7)
C44 0.097(13) 0.030(8) 0.116(16) -0.032(9) -0.056(11) 0.013(8)
C45 0.092(14) 0.055(10) 0.21(2) -0.064(13) -0.112(16) 0.031(10)
C46 0.055(10) 0.066(11) 0.23(3) -0.086(14) -0.090(14) 0.044(9)
C47 0.061(11) 0.081(13) 0.114(17) -0.053(12) -0.030(10) 0.008(9)
C48 0.057(9) 0.052(9) 0.131(16) -0.055(10) -0.066(10) 0.036(7)
C49 0.105(14) 0.051(10) 0.122(18) -0.032(11) -0.072(13) 0.016(9)
C50 0.097(13) 0.050(9) 0.084(14) -0.043(10) -0.026(10) 0.006(9)
C51 0.099(14) 0.065(11) 0.089(16) -0.036(11) -0.029(11) -0.001(10)
C52 0.16(2) 0.064(13) 0.16(3) -0.047(16) -0.020(18) -0.025(14)
O200 0.038(4) 0.049(4) 0.077(5) -0.011(4) -0.031(4) 0.011(3)
C200 0.040(4) 0.050(4) 0.078(5) -0.012(4) -0.030(4) 0.010(3)
O53A 0.101(10) 0.051(7) 0.082(10) -0.019(6) -0.055(8) 0.012(6)
C53A 0.125(18) 0.110(18) 0.033(13) -0.003(11) -0.028(12) 0.008(14)
C54A 0.121(17) 0.100(16) 0.024(11) -0.015(10) -0.021(11) -0.013(13)
C55A 0.125(18) 0.14(2) 0.058(15) -0.022(14) -0.042(13) 0.072(16)
C56A 0.090(18) 0.29(4) 0.11(2) -0.01(2) -0.044(16) 0.07(2)

loop_
_atom_type_symbol
_atom_type_description
_atom_type_scat_dispersion_real
_atom_type_scat_dispersion_imag
_atom_type_scat_source
C C 0.0181 0.0091 'International Tables Vol C Tables 4.2.6.8 and 6.1.1.4'
N N 0.0311 0.0180 'International Tables Vol C Tables 4.2.6.8 and 6.1.1.4'
O O 0.0492 0.0322 'International Tables Vol C Tables 4.2.6.8 and 6.1.1.4'
Ru Ru 0.0552 3.2960 'International Tables Vol C Tables 4.2.6.8 and 6.1.1.4'
H H 0.0000 0.0000 'International Tables Vol C Tables 4.2.6.8 and 6.1.1.4'

loop_
_geom_angle_atom_site_label_1
_geom_angle_atom_site_label_2
_geom_angle_atom_site_label_3
_geom_angle
O200 Ru1 N23 94.5(6)
O200 Ru1 N22 89.3(5)
N23 Ru1 N22 92.9(5)
O200 Ru1 N24 90.8(5)
N23 Ru1 N24 92.0(5)
N22 Ru1 N24 175.0(5)
O200 Ru1 O21 106.9(5)
N23 Ru1 O21 158.6(4)
N22 Ru1 O21 89.1(4)
N24 Ru1 O21 86.2(4)
O200 Ru1 O49 177.8(4)
N23 Ru1 O49 84.6(4)
N22 Ru1 O49 88.8(4)
N24 Ru1 O49 91.2(4)
O21 Ru1 O49 74.1(3)
O200 Ru1 C21 75.6(6)
N23 Ru1 C21 170.1(5)
N22 Ru1 C21 87.4(4)
N24 Ru1 C21 87.8(4)
O21 Ru1 C21 31.3(4)
O49 Ru1 C21 105.3(4)
C21 O21 Ru1 93.7(8)
C49 O49 Ru1 132.5(10)
C49 O49 H49 109.5
Ru1 O49 H49 71.7
C9 N22 C6 106.1(10)
C9 N22 Ru1 125.5(9)
C6 N22 Ru1 128.3(8)
C14 N23 C11 109.8(10)
C14 N23 Ru1 124.7(9)
C11 N23 Ru1 121.8(9)
C16 N24 C19 107.2(11)
C16 N24 Ru1 124.8(9)
C19 N24 Ru1 128.0(10)
C2 C1 C21 106.1(12)
C2 C1 C20 128.7(13)
C21 C1 C20 125.0(12)
C2B C2C C3B 130.9(13)
C2B C2C H2CA 114.6
C3B C2C H2CA 114.6
C2 C2A C2B 130.2(14)
C2 C2A H2AA 114.9
C2B C2A H2AA 114.9
C2C C2B C2A 127.4(14)
C2C C2B H2BA 116.3
C2A C2B H2BA 116.3
C2A C2 C1 127.1(13)
C2A C2 C3 126.5(13)
C1 C2 C3 106.1(11)
C3A C3 C4 121.3(13)
C3A C3 C2 127.0(13)
C4 C3 C2 111.6(11)
C3B C3A C3 128.1(13)
C3B C3A H3AA 116.0
C3 C3A H3AA 116.0
C2C C3B C3A 128.8(13)
C2C C3B H3BA 115.6
C3A C3B H3BA 115.6
C5 C4 C21 123.4(13)
C5 C4 C3 133.5(13)
C21 C4 C3 102.8(11)
C4 C5 C6 127.9(14)
C4 C5 C25 114.7(12)
C6 C5 C25 117.4(12)
N22 C6 C5 127.8(12)
N22 C6 C7 108.9(11)
C5 C6 C7 123.0(13)
C8 C7 C6 104.7(13)
C8 C7 H7A 127.7
C6 C7 H7A 127.7
C7 C8 C9 110.8(12)
C7 C8 H8A 124.6
C9 C8 H8A 124.6
N22 C9 C10 121.8(13)
N22 C9 C8 109.3(11)
C10 C9 C8 128.8(12)
C11 C10 C9 130.9(13)
C11 C10 C31 114.3(12)
C9 C10 C31 114.8(12)
C10 C11 N23 125.3(12)
C10 C11 C12 128.6(13)
N23 C11 C12 106.0(12)
C13 C12 C11 109.2(13)
C13 C12 H12A 125.4
C11 C12 H12A 125.4
C12 C13 C14 105.9(12)
C12 C13 H13A 127.0
C14 C13 H13A 127.0
N23 C14 C15 126.6(12)
N23 C14 C13 108.5(12)
C15 C14 C13 124.6(13)
C16 C15 C14 125.3(14)
C16 C15 C37 116.7(12)
C14 C15 C37 117.7(11)
N24 C16 C15 125.2(13)
N24 C16 C17 110.1(12)
C15 C16 C17 124.3(14)
C18 C17 C16 104.7(12)
C18 C17 H17A 127.6
C16 C17 H17A 127.6
C17 C18 C19 110.6(12)
C17 C18 H18A 124.7
C19 C18 H18A 124.7
C20 C19 N24 128.6(12)
C20 C19 C18 123.2(11)
N24 C19 C18 107.2(11)
C19 C20 C1 126.7(11)
C19 C20 C43 117.5(12)
C1 C20 C43 115.8(12)
O21 C21 C4 124.0(14)
O21 C21 C1 122.2(12)
C4 C21 C1 113.1(13)
O21 C21 Ru1 55.0(6)
C4 C21 Ru1 113.2(8)
C1 C21 Ru1 110.8(9)
C26 C25 C30 116.1(14)
C26 C25 C5 121.2(13)
C30 C25 C5 122.7(14)
C27 C26 C25 123.5(15)
C27 C26 H26A 118.2
C25 C26 H26A 118.2
C26 C27 C28 119.5(16)
C26 C27 H27A 120.2
C28 C27 H27A 120.2
C29 C28 C27 119.5(13)
C29 C28 H28A 120.3
C27 C28 H28A 120.3
C30 C29 C28 120.8(14)
C30 C29 H29A 119.6
C28 C29 H29A 119.6
C29 C30 C25 120.4(15)
C29 C30 H30A 119.8
C25 C30 H30A 119.8
C32 C31 C36 116.9(12)
C32 C31 C10 122.8(12)
C36 C31 C10 120.3(11)
C31 C32 C33 123.0(14)
C31 C32 H32A 118.5
C33 C32 H32A 118.5
C34 C33 C32 118.7(14)
C34 C33 H33A 120.6
C32 C33 H33A 120.6
C35 C34 C33 119.7(13)
C35 C34 H34A 120.1
C33 C34 H34A 120.1
C34 C35 C36 121.5(15)
C34 C35 H35A 119.3
C36 C35 H35A 119.3
C35 C36 C31 120.2(14)
C35 C36 H36A 119.9
C31 C36 H36A 119.9
C38 C37 C42 121.1(16)
C38 C37 C15 118.9(14)
C42 C37 C15 119.7(15)
C37 C38 C39 115.0(17)
C37 C38 H38A 122.5
C39 C38 H38A 122.5
C40 C39 C38 124.5(18)
C40 C39 H39A 117.8
C38 C39 H39A 117.8
C41 C40 C39 119.1(17)
C41 C40 H40A 120.4
C39 C40 H40A 120.4
C40 C41 C42 121.1(19)
C40 C41 H41A 119.5
C42 C41 H41A 119.5
C41 C42 C37 119.0(18)
C41 C42 H42A 120.5
C37 C42 H42A 120.5
C48 C43 C44 118.8(13)
C48 C43 C20 120.9(14)
C44 C43 C20 120.2(15)
C45 C44 C43 117.1(17)
C45 C44 H44A 121.5
C43 C44 H44A 121.5
C46 C45 C44 123.8(18)
C46 C45 H45A 118.1
C44 C45 H45A 118.1
C45 C46 C47 119.5(15)
C45 C46 H46A 120.2
C47 C46 H46A 120.2
C48 C47 C46 118.1(16)
C48 C47 H47A 120.9
C46 C47 H47A 120.9
C47 C48 C43 122.6(16)
C47 C48 H48A 118.7
C43 C48 H48A 118.7
C50 C49 O49 113.3(13)
C50 C49 H49A 108.9
O49 C49 H49A 108.9
C50 C49 H49B 108.9
O49 C49 H49B 108.9
H49A C49 H49B 107.7
C49 C50 C51 112.9(14)
C49 C50 H50A 109.0
C51 C50 H50A 109.0
C49 C50 H50B 109.0
C51 C50 H50B 109.0
H50A C50 H50B 107.8
C52 C51 C50 115.6(16)
C52 C51 H51A 108.4
C50 C51 H51A 108.4
C52 C51 H51B 108.4
C50 C51 H51B 108.4
H51A C51 H51B 107.5
C51 C52 H52A 109.5
C51 C52 H52B 109.5
H52A C52 H52B 109.5
C51 C52 H52C 109.5
H52A C52 H52C 109.5
H52B C52 H52C 109.5
C200 O200 Ru1 175.7(12)
C53A O53A H53C 109.5
C54A C53A O53A 97.9(16)
C54A C53A H53A 112.2
O53A C53A H53A 112.2
C54A C53A H53B 112.2
O53A C53A H53B 112.2
H53A C53A H53B 109.8
C53A C54A C55A 105.1(17)
C53A C54A H54A 110.7
C55A C54A H54A 110.7
C53A C54A H54B 110.7
C55A C54A H54B 110.7
H54A C54A H54B 108.8
C54A C55A C56A 105.3(19)
C54A C55A H55A 110.7
C56A C55A H55A 110.7
C54A C55A H55B 110.7
C56A C55A H55B 110.7
H55A C55A H55B 108.8
C55A C56A H56A 109.5
C55A C56A H56B 109.5
H56A C56A H56B 109.5
C55A C56A H56C 109.5
H56A C56A H56C 109.5
H56B C56A H56C 109.5

loop_
_geom_bond_atom_site_label_1
_geom_bond_atom_site_label_2
_geom_bond_distance
Ru1 O200 1.685(16)
Ru1 N23 2.024(10)
Ru1 N22 2.025(10)
Ru1 N24 2.028(10)
Ru1 O21 2.072(8)
Ru1 O49 2.206(10)
Ru1 C21 2.523(13)
O21 C21 1.314(16)
O49 C49 1.494(16)
O49 H49 0.8200
N22 C9 1.371(16)
N22 C6 1.416(17)
N23 C14 1.345(17)
N23 C11 1.405(17)
N24 C16 1.374(17)
N24 C19 1.413(16)
C1 C2 1.434(17)
C1 C21 1.438(19)
C1 C20 1.445(18)
C2C C2B 1.365(18)
C2C C3B 1.367(18)
C2C H2CA 0.9300
C2A C2 1.376(19)
C2A C2B 1.423(18)
C2A H2AA 0.9300
C2B H2BA 0.9300
C2 C3 1.460(18)
C3 C3A 1.437(17)
C3 C4 1.440(18)
C3A C3B 1.406(17)
C3A H3AA 0.9300
C3B H3BA 0.9300
C4 C5 1.406(17)
C4 C21 1.425(18)
C5 C6 1.416(17)
C5 C25 1.468(19)
C6 C7 1.461(17)
C7 C8 1.356(18)
C7 H7A 0.9300
C8 C9 1.405(18)
C8 H8A 0.9300
C9 C10 1.386(18)
C10 C11 1.359(18)
C10 C31 1.553(16)
C11 C12 1.450(18)
C12 C13 1.368(18)
C12 H12A 0.9300
C13 C14 1.478(17)
C13 H13A 0.9300
C14 C15 1.423(18)
C15 C16 1.406(19)
C15 C37 1.522(19)
C16 C17 1.463(18)
C17 C18 1.367(17)
C17 H17A 0.9300
C18 C19 1.426(17)
C18 H18A 0.9300
C19 C20 1.393(17)
C20 C43 1.493(16)
C25 C26 1.42(2)
C25 C30 1.448(17)
C26 C27 1.342(17)
C26 H26A 0.9300
C27 C28 1.418(19)
C27 H27A 0.9300
C28 C29 1.40(2)
C28 H28A 0.9300
C29 C30 1.373(18)
C29 H29A 0.9300
C30 H30A 0.9300
C31 C32 1.354(18)
C31 C36 1.391(18)
C32 C33 1.401(18)
C32 H32A 0.9300
C33 C34 1.360(19)
C33 H33A 0.9300
C34 C35 1.35(2)
C34 H34A 0.9300
C35 C36 1.389(19)
C35 H35A 0.9300
C36 H36A 0.9300
C37 C38 1.38(2)
C37 C42 1.41(2)
C38 C39 1.40(2)
C38 H38A 0.9300
C39 C40 1.35(2)
C39 H39A 0.9300
C40 C41 1.32(2)
C40 H40A 0.9300
C41 C42 1.38(2)
C41 H41A 0.9300
C42 H42A 0.9300
C43 C48 1.38(2)
C43 C44 1.41(2)
C44 C45 1.41(2)
C44 H44A 0.9300
C45 C46 1.32(2)
C45 H45A 0.9300
C46 C47 1.43(2)
C46 H46A 0.9300
C47 C48 1.368(19)
C47 H47A 0.9300
C48 H48A 0.9300
C49 C50 1.46(2)
C49 H49A 0.9700
C49 H49B 0.9700
C50 C51 1.479(19)
C50 H50A 0.9700
C50 H50B 0.9700
C51 C52 1.44(2)
C51 H51A 0.9700
C51 H51B 0.9700
C52 H52A 0.9600
C52 H52B 0.9600
C52 H52C 0.9600
O200 C200 1.243(16)
O53A C53A 1.54(2)
O53A H53C 0.8200
C53A C54A 1.52(2)
C53A H53A 0.9700
C53A H53B 0.9700
C54A C55A 1.60(2)
C54A H54A 0.9700
C54A H54B 0.9700
C55A C56A 1.63(3)
C55A H55A 0.9700
C55A H55B 0.9700
C56A H56A 0.9600
C56A H56B 0.9600
C56A H56C 0.9600

loop_
_geom_torsion_atom_site_label_1
_geom_torsion_atom_site_label_2
_geom_torsion_atom_site_label_3
_geom_torsion_atom_site_label_4
_geom_torsion
C3B C2C C2B C2A 3(3)
C2 C2A C2B C2C 8(3)
C2B C2A C2 C1 173.3(16)
C2B C2A C2 C3 -14(3)
C21 C1 C2 C2A 176.3(14)
C20 C1 C2 C2A 1(3)
C21 C1 C2 C3 2.3(16)
C20 C1 C2 C3 -173.3(14)
C2A C2 C3 C3A 6(3)
C1 C2 C3 C3A -179.6(15)
C2A C2 C3 C4 -173.0(15)
C1 C2 C3 C4 1.0(18)
C4 C3 C3A C3B -177.5(15)
C2 C3 C3A C3B 3(3)
C2B C2C C3B C3A -4(3)
C3 C3A C3B C2C -3(3)
C3A C3 C4 C5 -10(3)
C2 C3 C4 C5 169.3(16)
C3A C3 C4 C21 176.7(14)
C2 C3 C4 C21 -3.9(17)
C21 C4 C5 C6 31(3)
C3 C4 C5 C6 -141.0(18)
C21 C4 C5 C25 -149.4(15)
C3 C4 C5 C25 39(3)
C9 N22 C6 C5 168.3(15)
Ru1 N22 C6 C5 -16(2)
C9 N22 C6 C7 -5.1(15)
Ru1 N22 C6 C7 170.6(8)
C4 C5 C6 N22 4(3)
C25 C5 C6 N22 -175.4(13)
C4 C5 C6 C7 176.7(15)
C25 C5 C6 C7 -3(2)
N22 C6 C7 C8 4.3(16)
C5 C6 C7 C8 -169.4(15)
C6 C7 C8 C9 -1.9(16)
C6 N22 C9 C10 -172.5(13)
Ru1 N22 C9 C10 11.7(18)
C6 N22 C9 C8 3.8(15)
Ru1 N22 C9 C8 -172.0(9)
C7 C8 C9 N22 -1.2(17)
C7 C8 C9 C10 174.8(14)
N22 C9 C10 C11 -5(2)
C8 C9 C10 C11 179.7(15)
N22 C9 C10 C31 176.4(12)
C8 C9 C10 C31 1(2)
C9 C10 C11 N23 4(3)
C31 C10 C11 N23 -177.2(14)
C9 C10 C11 C12 -172.1(15)
C31 C10 C11 C12 7(2)
C14 N23 C11 C10 -169.2(15)
Ru1 N23 C11 C10 -10(2)
C14 N23 C11 C12 7.6(18)
Ru1 N23 C11 C12 167.0(10)
C10 C11 C12 C13 171.7(15)
N23 C11 C12 C13 -4.9(18)
C11 C12 C13 C14 0.7(18)
C11 N23 C14 C15 165.8(16)
Ru1 N23 C14 C15 7(2)
C11 N23 C14 C13 -7.2(19)
Ru1 N23 C14 C13 -166.0(10)
C12 C13 C14 N23 4.0(19)
C12 C13 C14 C15 -169.3(16)
N23 C14 C15 C16 0(3)
C13 C14 C15 C16 172.1(17)
N23 C14 C15 C37 -173.5(15)
C13 C14 C15 C37 -2(3)
C19 N24 C16 C15 167.7(16)
Ru1 N24 C16 C15 -10(2)
C19 N24 C16 C17 -5.1(17)
Ru1 N24 C16 C17 176.8(9)
C14 C15 C16 N24 2(3)
C37 C15 C16 N24 175.4(14)
C14 C15 C16 C17 173.6(16)
C37 C15 C16 C17 -13(3)
N24 C16 C17 C18 3.7(18)
C15 C16 C17 C18 -169.2(16)
C16 C17 C18 C19 -0.7(19)
C16 N24 C19 C20 -163.5(17)
Ru1 N24 C19 C20 14(2)
C16 N24 C19 C18 4.5(16)
Ru1 N24 C19 C18 -177.5(9)
C17 C18 C19 C20 166.6(16)
C17 C18 C19 N24 -2.3(18)
N24 C19 C20 C1 -12(3)
C18 C19 C20 C1 -178.2(14)
N24 C19 C20 C43 166.8(15)
C18 C19 C20 C43 0(2)
C2 C1 C20 C19 150.2(17)
C21 C1 C20 C19 -25(2)
C2 C1 C20 C43 -28(2)
C21 C1 C20 C43 156.8(15)
Ru1 O21 C21 C4 -96.2(13)
Ru1 O21 C21 C1 94.1(12)
C5 C4 C21 O21 21(2)
C3 C4 C21 O21 -165.0(13)
C5 C4 C21 C1 -168.6(14)
C3 C4 C21 C1 5.5(17)
C5 C4 C21 Ru1 -41(2)
C3 C4 C21 Ru1 132.6(10)
C2 C1 C21 O21 165.6(12)
C20 C1 C21 O21 -19(2)
C2 C1 C21 C4 -5.1(17)
C20 C1 C21 C4 170.7(14)
C2 C1 C21 Ru1 -133.4(10)
C20 C1 C21 Ru1 42.4(17)
C4 C5 C25 C26 62.0(19)
C6 C5 C25 C26 -118.3(15)
C4 C5 C25 C30 -117.6(16)
C6 C5 C25 C30 62(2)
C30 C25 C26 C27 -2(2)
C5 C25 C26 C27 177.9(13)
C25 C26 C27 C28 2(2)
C26 C27 C28 C29 1(2)
C27 C28 C29 C30 -4(2)
C28 C29 C30 C25 4(2)
C26 C25 C30 C29 -1(2)
C5 C25 C30 C29 179.1(13)
C11 C10 C31 C32 107.1(17)
C9 C10 C31 C32 -74(2)
C11 C10 C31 C36 -74.7(19)
C9 C10 C31 C36 104.3(16)
C36 C31 C32 C33 2(2)
C10 C31 C32 C33 -179.8(14)
C31 C32 C33 C34 -1(2)
C32 C33 C34 C35 1(2)
C33 C34 C35 C36 -2(3)
C34 C35 C36 C31 3(3)
C32 C31 C36 C35 -3(2)
C10 C31 C36 C35 178.8(16)
C16 C15 C37 C38 104.8(18)
C14 C15 C37 C38 -81.1(19)
C16 C15 C37 C42 -69(2)
C14 C15 C37 C42 104.7(19)
C42 C37 C38 C39 -3(2)
C15 C37 C38 C39 -176.7(12)
C37 C38 C39 C40 0(2)
C38 C39 C40 C41 4(2)
C39 C40 C41 C42 -6(3)
C40 C41 C42 C37 4(3)
C38 C37 C42 C41 0(3)
C15 C37 C42 C41 174.5(16)
C19 C20 C43 C48 -59(2)
C1 C20 C43 C48 119.5(16)
C19 C20 C43 C44 123.5(17)
C1 C20 C43 C44 -58(2)
C48 C43 C44 C45 -5(2)
C20 C43 C44 C45 172.4(14)
C43 C44 C45 C46 4(3)
C44 C45 C46 C47 -2(3)
C45 C46 C47 C48 0(3)
C46 C47 C48 C43 -1(2)
C44 C43 C48 C47 4(2)
C20 C43 C48 C47 -173.6(14)
Ru1 O49 C49 C50 149.4(12)
O49 C49 C50 C51 -179.2(14)
C49 C50 C51 C52 178.3(18)
O53A C53A C54A C55A 177.8(13)
C53A C54A C55A C56A -172.5(15)
